data_7243176
loop_
_publ_author_name
'Vu\<sak, Darko'
'Smre\<cki, Neven'
'Muratovi\'c, Senada'
'\<Zili\'c, Dijana'
'Prugove\<cki, Biserka'
'Matkovi\'c-\<Calogovi\'c, Dubravka'

_publ_section_title
;
 Structural diversity in the coordination compounds of cobalt, nickel and
 copper with N-alkylglycinates: crystallographic and ESR study in the
 solid state
;
_journal_issue 38
_journal_name_full 'RSC Advances'
_journal_page_first 23779
_journal_page_last 23790
_journal_paper_doi 10.1039/D1RA04219J
_journal_volume 11
_journal_year 2021
_chemical_formula_moiety 'C10 H24 Co N2 O6'
_chemical_formula_sum 'C10 H24 Co N2 O6'
_chemical_formula_weight 327.24
_chemical_name_systematic diaquabis(N-propylglycinato)cobalt(ii)
_space_group_crystal_system monoclinic
_space_group_IT_number 14
_space_group_name_Hall '-P 2ybc'
_space_group_name_H-M_alt 'P 1 21/c 1'
_atom_sites_solution_hydrogens mixed
_audit_creation_method SHELXL-2014/7
_audit_update_record
;
2021-03-10 deposited with the CCDC.	2021-07-01 downloaded from the CCDC.
;
_cell_angle_alpha 90
_cell_angle_beta 107.734(13)
_cell_angle_gamma 90
_cell_formula_units_Z 2
_cell_length_a 10.4296(13)
_cell_length_b 7.2609(9)
_cell_length_c 10.0987(10)
_cell_measurement_reflns_used 1106
_cell_measurement_temperature 295(2)
_cell_measurement_theta_max 28.1260
_cell_measurement_theta_min 4.8810
_cell_volume 728.42(16)
_computing_cell_refinement 'CrysAlisPro 1.171.39.46 (Rigaku OD, 2018)'
_computing_data_collection 'CrysAlisPro 1.171.39.46 (Rigaku OD, 2018)'
_computing_data_reduction 'CrysAlisPro 1.171.39.46 (Rigaku OD, 2018)'
_computing_molecular_graphics 'MERCURY (C.F. Macrae et al., 2008)'
_computing_publication_material 'SHELXL-2014/7 (Sheldrick, 2014)'
_computing_structure_refinement 'SHELXL-2014/7 (Sheldrick, 2014)'
_computing_structure_solution 'SHELXS-2016/4 (Sheldrick, 2016)'
_diffrn_ambient_temperature 295(2)
_diffrn_detector_area_resol_mean 16.3426
_diffrn_measured_fraction_theta_full 0.996
_diffrn_measured_fraction_theta_max 0.997
_diffrn_measurement_device_type 'Xcalibur, Sapphire3'
_diffrn_measurement_method '\w scans'
_diffrn_radiation_type MoK\a
_diffrn_radiation_wavelength 0.71073
_diffrn_reflns_av_R_equivalents 0.051
_diffrn_reflns_av_unetI/netI 0.0779
_diffrn_reflns_Laue_measured_fraction_full 0.996
_diffrn_reflns_Laue_measured_fraction_max 0.997
_diffrn_reflns_limit_h_max 12
_diffrn_reflns_limit_h_min -12
_diffrn_reflns_limit_k_max 8
_diffrn_reflns_limit_k_min -8
_diffrn_reflns_limit_l_max 12
_diffrn_reflns_limit_l_min -12
_diffrn_reflns_number 2294
_diffrn_reflns_point_group_measured_fraction_full 0.996
_diffrn_reflns_point_group_measured_fraction_max 0.997
_diffrn_reflns_theta_full 25.242
_diffrn_reflns_theta_max 25.985
_diffrn_reflns_theta_min 4.103
_diffrn_source 'fine-focus sealed X-ray tube'
_exptl_absorpt_coefficient_mu 1.201
_exptl_absorpt_correction_T_max 1.00000
_exptl_absorpt_correction_T_min 0.82723
_exptl_absorpt_correction_type multi-scan
_exptl_absorpt_process_details
;
CrysAlisPro 1.171.39.46 (Rigaku Oxford Diffraction, 2018)
Empirical absorption correction using spherical harmonics,
 implemented in SCALE3 ABSPACK scaling algorithm.
;
_exptl_crystal_colour orange
_exptl_crystal_density_diffrn 1.492
_exptl_crystal_description plate
_exptl_crystal_F_000 346
_exptl_crystal_size_max 0.210
_exptl_crystal_size_mid 0.180
_exptl_crystal_size_min 0.050
_refine_diff_density_max 0.490
_refine_diff_density_min -0.334
_refine_diff_density_rms 0.069
_refine_ls_extinction_method none
_refine_ls_goodness_of_fit_ref 0.863
_refine_ls_hydrogen_treatment mixed
_refine_ls_matrix_type full
_refine_ls_number_parameters 98
_refine_ls_number_reflns 2294
_refine_ls_number_restraints 3
_refine_ls_restrained_S_all 0.863
_refine_ls_R_factor_all 0.0707
_refine_ls_R_factor_gt 0.0379
_refine_ls_shift/su_max 0.000
_refine_ls_shift/su_mean 0.000
_refine_ls_structure_factor_coef Fsqd
_refine_ls_weighting_details 'w=1/[\s^2^(Fo^2^)+(0.0408P)^2^] where P=(Fo^2^+2Fc^2^)/3'
_refine_ls_weighting_scheme calc
_refine_ls_wR_factor_gt 0.0762
_refine_ls_wR_factor_ref 0.0823
_reflns_Friedel_coverage 0.000
_reflns_number_gt 1435
_reflns_number_total 2294
_reflns_threshold_expression 'I > 2\s(I)'
_cod_data_source_file d1ra04219j2.cif
_cod_data_source_block 6
_cod_original_sg_symbol_H-M 'P 21/c'
_cod_database_code 7243176
_shelx_shelxl_version_number 2014/7
_shelx_space_group_comment
;
The symmetry employed for this shelxl refinement is uniquely defined
by the following loop, which should always be used as a source of
symmetry information in preference to the above space-group names.
They are only intended as comments.
;
_shelx_estimated_absorpt_t_min 0.787
_shelx_estimated_absorpt_t_max 0.942

loop_
_space_group_symop_operation_xyz
'x, y, z'
'-x, y+1/2, -z+1/2'
'-x, -y, -z'
'x, -y-1/2, z-1/2'

loop_
_atom_site_label
_atom_site_type_symbol
_atom_site_fract_x
_atom_site_fract_y
_atom_site_fract_z
_atom_site_U_iso_or_equiv
_atom_site_adp_type
_atom_site_occupancy
_atom_site_site_symmetry_order
_atom_site_calc_flag
_atom_site_refinement_flags_posn
_atom_site_refinement_flags_adp
_atom_site_refinement_flags_occupancy
_atom_site_disorder_assembly
_atom_site_disorder_group
H1WB H -0.056(3) 0.149(5) -0.249(3) 0.065(14) Uiso 1 1 d D . . . .
H1WA H -0.125(4) 0.257(3) -0.182(4) 0.081(17) Uiso 1 1 d D . . . .
Co Co 0.0000 0.0000 0.0000 0.0292(2) Uani 1 2 d S . P . .
C3 C 0.3132(3) 0.0025(5) 0.0654(3) 0.0365(8) Uani 1 1 d . . . . .
H3C H 0.3079 0.0001 0.1597 0.044 Uiso 1 1 calc R U . . .
H3D H 0.3903 0.0771 0.0653 0.044 Uiso 1 1 calc R U . . .
O1W O -0.0959(3) 0.1516(4) -0.1884(3) 0.0389(6) Uani 1 1 d D . . . .
C1 C -0.1247(4) -0.3424(5) -0.1046(3) 0.0337(9) Uani 1 1 d . . . . .
O1 O -0.0322(2) -0.2380(3) -0.1182(2) 0.0359(6) Uani 1 1 d . . . . .
C4 C 0.3340(4) -0.1910(5) 0.0217(4) 0.0450(10) Uani 1 1 d . . . . .
H4A H 0.3475 -0.1881 -0.0691 0.054 Uiso 1 1 calc R U . . .
H4B H 0.2540 -0.2636 0.0143 0.054 Uiso 1 1 calc R U . . .
O2 O -0.1633(3) -0.4847(4) -0.1735(2) 0.0455(7) Uani 1 1 d . . . . .
N1 N 0.1897(3) 0.0890(4) -0.0267(3) 0.0310(7) Uani 1 1 d . . . . .
H1 H 0.1863 0.0658 -0.1233 0.037 Uiso 1 1 calc R U . . .
C5 C 0.4545(4) -0.2814(6) 0.1250(4) 0.0657(13) Uani 1 1 d . . . . .
H5A H 0.5329 -0.2062 0.1363 0.099 Uiso 1 1 calc R U . . .
H5B H 0.4691 -0.4006 0.0912 0.099 Uiso 1 1 calc R U . . .
H5C H 0.4379 -0.2944 0.2130 0.099 Uiso 1 1 calc R U . . .
C2 C -0.1897(4) -0.2913(4) 0.0053(3) 0.0372(9) Uani 1 1 d . . . . .
H2A H -0.2816 -0.3361 -0.0225 0.045 Uiso 1 1 calc R U . . .
H2B H -0.1413 -0.3506 0.0923 0.045 Uiso 1 1 calc R U . . .

loop_
_atom_site_aniso_label
_atom_site_aniso_U_11
_atom_site_aniso_U_22
_atom_site_aniso_U_33
_atom_site_aniso_U_23
_atom_site_aniso_U_13
_atom_site_aniso_U_12
Co 0.0363(4) 0.0250(3) 0.0277(3) -0.0009(4) 0.0119(3) -0.0010(4)
C3 0.0343(18) 0.040(2) 0.0351(18) 0.002(2) 0.0107(14) -0.003(2)
O1W 0.0511(17) 0.0358(17) 0.0336(14) 0.0064(14) 0.0186(13) 0.0061(15)
C1 0.047(2) 0.026(2) 0.0260(17) 0.0025(17) 0.0080(18) 0.005(2)
O1 0.0510(15) 0.0277(13) 0.0354(12) -0.0062(12) 0.0228(12) -0.0058(14)
C4 0.043(2) 0.041(3) 0.053(2) 0.005(2) 0.0189(19) 0.009(2)
O2 0.0715(18) 0.0274(14) 0.0401(13) -0.0088(15) 0.0207(13) -0.0085(16)
N1 0.0405(18) 0.0256(16) 0.0293(14) -0.0047(14) 0.0145(14) -0.0012(15)
C5 0.053(3) 0.066(3) 0.077(3) 0.017(3) 0.017(2) 0.016(3)
C2 0.048(2) 0.028(2) 0.0376(19) -0.0055(18) 0.0160(18) -0.0111(19)

loop_
_atom_type_symbol
_atom_type_description
_atom_type_scat_dispersion_real
_atom_type_scat_dispersion_imag
_atom_type_scat_source
C C 0.0033 0.0016 'International Tables Vol C Tables 4.2.6.8 and 6.1.1.4'
H H 0.0000 0.0000 'International Tables Vol C Tables 4.2.6.8 and 6.1.1.4'
N N 0.0061 0.0033 'International Tables Vol C Tables 4.2.6.8 and 6.1.1.4'
O O 0.0106 0.0060 'International Tables Vol C Tables 4.2.6.8 and 6.1.1.4'
Co Co 0.3494 0.9721 'International Tables Vol C Tables 4.2.6.8 and 6.1.1.4'

loop_
_geom_angle_atom_site_label_1
_geom_angle_atom_site_label_2
_geom_angle_atom_site_label_3
_geom_angle
_geom_angle_site_symmetry_1
_geom_angle_site_symmetry_3
_geom_angle_publ_flag
O1 Co O1 180.0 . 3 ?
O1 Co O1W 88.11(10) . . ?
O1 Co O1W 91.89(10) 3 . ?
O1 Co O1W 91.89(10) . 3 ?
O1 Co O1W 88.11(10) 3 3 ?
O1W Co O1W 180.0 . 3 ?
O1 Co N1 80.17(10) . 3 ?
O1 Co N1 99.83(10) 3 3 ?
O1W Co N1 93.77(10) . 3 ?
O1W Co N1 86.23(10) 3 3 ?
O1 Co N1 99.83(10) . . ?
O1 Co N1 80.17(10) 3 . ?
O1W Co N1 86.23(10) . . ?
O1W Co N1 93.77(10) 3 . ?
N1 Co N1 180.0 3 . ?
N1 C3 C4 112.8(3) . . ?
O2 C1 O1 124.4(3) . . ?
O2 C1 C2 118.3(3) . . ?
O1 C1 C2 117.3(3) . . ?
C1 O1 Co 115.6(2) . . ?
C3 C4 C5 111.4(3) . . ?
C3 N1 C2 111.5(3) . 3 ?
C3 N1 Co 116.5(2) . . ?
C2 N1 Co 103.6(2) 3 . ?
N1 C2 C1 111.7(3) 3 . ?

loop_
_geom_bond_atom_site_label_1
_geom_bond_atom_site_label_2
_geom_bond_distance
_geom_bond_site_symmetry_2
_geom_bond_publ_flag
Co O1 2.069(2) . ?
Co O1 2.069(2) 3 ?
Co O1W 2.162(2) . ?
Co O1W 2.162(2) 3 ?
Co N1 2.174(3) 3 ?
Co N1 2.174(3) . ?
C3 N1 1.479(4) . ?
C3 C4 1.509(5) . ?
C1 O2 1.242(4) . ?
C1 O1 1.267(4) . ?
C1 C2 1.512(4) . ?
C4 C5 1.517(5) . ?
N1 C2 1.485(4) 3 ?
C2 N1 1.485(4) 3 ?
